data_7056988
loop_
_publ_author_name
'Lu, Taotao'
'Yang, Chu-Fan'
'Steren, Carlos A.'
'Fei, Fan'
'Chen, Xue-Tai'
'Xue, Zi-Ling'

_publ_section_title
;
 Synthesis and characterization of Ag(i) and Au(i) complexes with
 macrocyclic hybrid amine N-heterocyclic carbene ligands
;
_journal_issue 6
_journal_name_full 'New Journal of Chemistry'
_journal_page_first 4700
_journal_paper_doi 10.1039/C7NJ04020B
_journal_volume 42
_journal_year 2018
_chemical_formula_moiety 'C42 H46 Ag3 N10, 3(F6 P), 6(C2 H3 N) [+ solvent]'
_chemical_formula_sum 'C54 H64 Ag3 F18 N16 P3'
_chemical_formula_weight 1695.73
_space_group_crystal_system monoclinic
_space_group_IT_number 15
_space_group_name_Hall '-C 2yc'
_space_group_name_H-M_alt 'C 1 2/c 1'
_symmetry_space_group_name_Hall '-C 2yc'
_symmetry_space_group_name_H-M 'C 1 2/c 1'
_atom_sites_solution_hydrogens mixed
_audit_creation_method SHELXL-2014/7
_audit_update_record
;
2018-01-29 deposited with the CCDC.
2018-02-06 downloaded from the CCDC.
;
_cell_angle_alpha 90
_cell_angle_beta 115.306(3)
_cell_angle_gamma 90
_cell_formula_units_Z 4
_cell_length_a 16.413(3)
_cell_length_b 31.614(6)
_cell_length_c 17.239(3)
_cell_measurement_reflns_used 3635
_cell_measurement_temperature 150(2)
_cell_measurement_theta_max 20.46
_cell_measurement_theta_min 2.35
_cell_volume 8087(3)
_computing_cell_refinement 'Bruker SAINT'
_computing_data_collection 'Bruker APEX2'
_computing_data_reduction 'Bruker SAINT'
_computing_molecular_graphics 'Bruker SHELXTL'
_computing_publication_material 'Bruker SHELXTL'
_computing_structure_refinement 'SHELXL-2014/7 (Sheldrick, 2014)'
_computing_structure_solution 'SHELXS-97 (Sheldrick 2008)'
_diffrn_ambient_temperature 150(2)
_diffrn_measured_fraction_theta_full 0.999
_diffrn_measured_fraction_theta_max 0.977
_diffrn_measurement_device_type 'APEX2 CCD detector'
_diffrn_measurement_method 'omega scan'
_diffrn_radiation_type MoK\a
_diffrn_radiation_wavelength 0.71073
_diffrn_reflns_av_R_equivalents 0.0801
_diffrn_reflns_av_unetI/netI 0.1019
_diffrn_reflns_Laue_measured_fraction_full 0.999
_diffrn_reflns_Laue_measured_fraction_max 0.977
_diffrn_reflns_limit_h_max 8
_diffrn_reflns_limit_h_min -21
_diffrn_reflns_limit_k_max 41
_diffrn_reflns_limit_k_min -40
_diffrn_reflns_limit_l_max 22
_diffrn_reflns_limit_l_min -22
_diffrn_reflns_number 27914
_diffrn_reflns_point_group_measured_fraction_full 0.999
_diffrn_reflns_point_group_measured_fraction_max 0.977
_diffrn_reflns_theta_full 25.242
_diffrn_reflns_theta_max 27.987
_diffrn_reflns_theta_min 1.516
_diffrn_source 'fine-focus sealed tube'
_exptl_absorpt_coefficient_mu 0.861
_exptl_absorpt_correction_T_max 0.7456
_exptl_absorpt_correction_T_min 0.4396
_exptl_absorpt_correction_type multi-scan
_exptl_absorpt_process_details 'SADABS (Bruker, 2014)'
_exptl_crystal_colour colourless
_exptl_crystal_density_diffrn 1.393
_exptl_crystal_description block
_exptl_crystal_F_000 3392
_exptl_crystal_size_max 0.220
_exptl_crystal_size_mid 0.200
_exptl_crystal_size_min 0.130
_refine_diff_density_max 0.801
_refine_diff_density_min -1.084
_refine_diff_density_rms 0.105
_refine_ls_extinction_method none
_refine_ls_goodness_of_fit_ref 1.198
_refine_ls_hydrogen_treatment constr
_refine_ls_matrix_type full
_refine_ls_number_parameters 760
_refine_ls_number_reflns 9542
_refine_ls_number_restraints 2886
_refine_ls_restrained_S_all 1.156
_refine_ls_R_factor_all 0.1981
_refine_ls_R_factor_gt 0.1030
_refine_ls_shift/su_max 0.001
_refine_ls_shift/su_mean 0.000
_refine_ls_structure_factor_coef Fsqd
_refine_ls_weighting_details 'w=1/[\s^2^(Fo^2^)+(0.1064P)^2^+10.9350P] where P=(Fo^2^+2Fc^2^)/3'
_refine_ls_weighting_scheme calc
_refine_ls_wR_factor_gt 0.2584
_refine_ls_wR_factor_ref 0.2980
_reflns_Friedel_coverage 0.000
_reflns_number_gt 3978
_reflns_number_total 9542
_reflns_threshold_expression 'I > 2\s(I)'
_cod_data_source_file c7nj04020b2.cif
_cod_data_source_block 4
_cod_depositor_comments 'Adding full bibliography for 7056979--7056989.cif.'
_cod_original_cell_volume 8086(3)
_cod_database_code 7056988
_shelx_shelxl_version_number 2014/7
_shelx_space_group_comment
;
The symmetry employed for this shelxl refinement is uniquely defined
by the following loop, which should always be used as a source of
symmetry information in preference to the above space-group names.
They are only intended as comments.
;
_shelx_estimated_absorpt_t_min 0.833
_shelx_estimated_absorpt_t_max 0.896

loop_
_space_group_symop_operation_xyz
'x, y, z'
'-x, y, -z+1/2'
'x+1/2, y+1/2, z'
'-x+1/2, y+1/2, -z+1/2'
'-x, -y, -z'
'x, -y, z-1/2'
'-x+1/2, -y+1/2, -z'
'x+1/2, -y+1/2, z-1/2'

loop_
_atom_site_label
_atom_site_type_symbol
_atom_site_fract_x
_atom_site_fract_y
_atom_site_fract_z
_atom_site_U_iso_or_equiv
_atom_site_adp_type
_atom_site_occupancy
_atom_site_site_symmetry_order
_atom_site_calc_flag
_atom_site_refinement_flags_posn
_atom_site_refinement_flags_adp
_atom_site_refinement_flags_occupancy
_atom_site_disorder_assembly
_atom_site_disorder_group
Ag1 Ag 0.0112(4) 0.07913(3) 0.2385(3) 0.0769(9) Uani 0.5 1 d D . P A -1
Ag2 Ag 0.0072(9) 0.1602(3) 0.3374(8) 0.0754(15) Uani 0.5 1 d D . P A -1
N1A N 0.1783(11) 0.2102(5) 0.3663(9) 0.065(4) Uani 0.5 1 d D U P A -1
C1A C 0.1335(12) 0.1823(5) 0.3943(10) 0.064(4) Uani 0.5 1 d D U P A -1
N2A N 0.1948(12) 0.1698(5) 0.4737(10) 0.065(4) Uani 0.5 1 d D U P A -1
C2A C 0.2772(12) 0.1905(6) 0.4946(11) 0.068(4) Uani 0.5 1 d D U P A -1
C7A C 0.3583(13) 0.1874(7) 0.5693(12) 0.071(5) Uani 0.5 1 d D U P A -1
H7AA H 0.3645 0.1703 0.6169 0.085 Uiso 0.5 1 calc R U P A -1
C6A C 0.4288(13) 0.2112(6) 0.5678(12) 0.075(5) Uani 0.5 1 d D U P A -1
H6AA H 0.4862 0.2102 0.6155 0.090 Uiso 0.5 1 calc R U P A -1
C5A C 0.4166(13) 0.2369(6) 0.4970(12) 0.073(5) Uani 0.5 1 d D U P A -1
H5AB H 0.4667 0.2525 0.4987 0.088 Uiso 0.5 1 calc R U P A -1
C4A C 0.3364(12) 0.2404(6) 0.4258(12) 0.074(5) Uani 0.5 1 d D U P A -1
H4AA H 0.3290 0.2580 0.3786 0.088 Uiso 0.5 1 calc R U P A -1
C3A C 0.2662(11) 0.2162(6) 0.4276(11) 0.067(4) Uani 0.5 1 d D U P A -1
C8A C 0.1793(15) 0.1391(6) 0.5283(12) 0.075(5) Uani 0.5 1 d D U P A -1
H8AA H 0.1135 0.1351 0.5080 0.090 Uiso 0.5 1 calc R U P A -1
H8AB H 0.2033 0.1504 0.5875 0.090 Uiso 0.5 1 calc R U P A -1
C9A C 0.2229(12) 0.0962(5) 0.5300(11) 0.076(5) Uani 0.5 1 d D U P A -1
H9AA H 0.2322 0.0817 0.5841 0.091 Uiso 0.5 1 calc R U P A -1
H9AB H 0.2832 0.1013 0.5318 0.091 Uiso 0.5 1 calc R U P A -1
C10A C 0.1719(9) 0.0658(6) 0.4553(11) 0.071(5) Uani 0.5 1 d D U P A -1
H10A H 0.1777 0.0757 0.4034 0.085 Uiso 0.5 1 calc R U P A -1
H10B H 0.1997 0.0373 0.4699 0.085 Uiso 0.5 1 calc R U P A -1
N3A N 0.0767(8) 0.0626(5) 0.4365(9) 0.071(4) Uani 0.5 1 d D U P A -1
C11A C 0.0089(8) 0.0737(5) 0.3585(10) 0.077(5) Uani 0.5 1 d D U P A -1
N4A N -0.0678(9) 0.0706(4) 0.3700(8) 0.069(4) Uani 0.5 1 d D U P A -1
C12A C -0.0488(9) 0.0588(6) 0.4539(9) 0.072(4) Uani 0.5 1 d D U P A -1
C17A C -0.1052(11) 0.0517(6) 0.4937(10) 0.078(4) Uani 0.5 1 d D U P A -1
H17A H -0.1683 0.0567 0.4654 0.093 Uiso 0.5 1 calc R U P A -1
C16A C -0.0646(11) 0.0372(6) 0.5761(10) 0.082(4) Uani 0.5 1 d D U P A -1
H16A H -0.1007 0.0311 0.6055 0.098 Uiso 0.5 1 calc R U P A -1
C15A C 0.0297(12) 0.0310(6) 0.6191(11) 0.087(5) Uani 0.5 1 d D U P A -1
H15A H 0.0550 0.0212 0.6767 0.104 Uiso 0.5 1 calc R U P A -1
C14A C 0.0860(11) 0.0388(6) 0.5800(10) 0.077(5) Uani 0.5 1 d D U P A -1
H14A H 0.1493 0.0344 0.6080 0.093 Uiso 0.5 1 calc R U P A -1
C13A C 0.0425(9) 0.0537(6) 0.4956(9) 0.066(4) Uani 0.5 1 d D U P A -1
C18A C -0.1576(10) 0.0807(4) 0.3041(10) 0.076(5) Uani 0.5 1 d D U P A -1
H18A H -0.2019 0.0612 0.3099 0.091 Uiso 0.5 1 calc R U P A -1
H18B H -0.1588 0.0761 0.2468 0.091 Uiso 0.5 1 calc R U P A -1
C19A C -0.1852(13) 0.1265(5) 0.3106(13) 0.071(5) Uani 0.5 1 d D U P A -1
H19A H -0.2516 0.1293 0.2810 0.086 Uiso 0.5 1 calc R U P A -1
H19B H -0.1656 0.1343 0.3716 0.086 Uiso 0.5 1 calc R U P A -1
N5A N -0.1424(11) 0.1559(4) 0.2701(12) 0.067(4) Uani 0.5 1 d D U P A -1
H5AA H -0.1568 0.1441 0.2119 0.080 Uiso 0.5 1 calc R U P A -1
C20A C -0.1902(15) 0.1981(5) 0.2557(11) 0.070(5) Uani 0.5 1 d D U P A -1
H20A H -0.1714 0.2132 0.3109 0.084 Uiso 0.5 1 calc R U P A -1
H20B H -0.2562 0.1937 0.2309 0.084 Uiso 0.5 1 calc R U P A -1
C21A C 0.1395(13) 0.2303(5) 0.2816(9) 0.065(4) Uani 0.5 1 d D U P A -1
H21A H 0.1565 0.2606 0.2877 0.078 Uiso 0.5 1 calc R U P A -1
H21B H 0.0729 0.2286 0.2571 0.078 Uiso 0.5 1 calc R U P A -1
Ag3 Ag 0.0005(9) 0.1654(3) 0.1497(8) 0.0796(17) Uani 0.5 1 d D U P A -1
N1Z N -0.1964(11) 0.2049(5) 0.1092(9) 0.066(4) Uani 0.5 1 d D U P A -1
C1Z C -0.1454(13) 0.1799(6) 0.0825(11) 0.074(5) Uani 0.5 1 d D U P A -1
N2Z N -0.2021(12) 0.1669(6) 0.0022(11) 0.074(4) Uani 0.5 1 d D U P A -1
C2Z C -0.2887(12) 0.1830(7) -0.0201(12) 0.072(4) Uani 0.5 1 d D U P A -1
C7Z C -0.3664(13) 0.1778(7) -0.0969(12) 0.073(5) Uani 0.5 1 d D U P A -1
H7ZA H -0.3677 0.1610 -0.1431 0.087 Uiso 0.5 1 calc R U P A -1
C6Z C -0.4414(13) 0.1992(6) -0.0998(13) 0.079(5) Uani 0.5 1 d D U P A -1
H6ZA H -0.4973 0.1966 -0.1490 0.095 Uiso 0.5 1 calc R U P A -1
C5Z C -0.4359(13) 0.2248(6) -0.0306(12) 0.073(5) Uani 0.5 1 d D U P A -1
H5ZB H -0.4882 0.2400 -0.0367 0.087 Uiso 0.5 1 calc R U P A -1
C4Z C -0.3589(12) 0.2291(6) 0.0456(12) 0.069(4) Uani 0.5 1 d D U P A -1
H4ZA H -0.3570 0.2452 0.0929 0.082 Uiso 0.5 1 calc R U P A -1
C3Z C -0.2845(11) 0.2076(6) 0.0460(11) 0.067(4) Uani 0.5 1 d D U P A -1
C8Z C -0.1791(16) 0.1404(6) -0.0544(13) 0.081(5) Uani 0.5 1 d D U P A -1
H8ZA H -0.1131 0.1414 -0.0359 0.098 Uiso 0.5 1 calc R U P A -1
H8ZB H -0.2086 0.1518 -0.1135 0.098 Uiso 0.5 1 calc R U P A -1
C9Z C -0.2081(12) 0.0943(6) -0.0548(12) 0.076(5) Uani 0.5 1 d D U P A -1
H9ZA H -0.2108 0.0808 -0.1076 0.092 Uiso 0.5 1 calc R U P A -1
H9ZB H -0.2701 0.0944 -0.0587 0.092 Uiso 0.5 1 calc R U P A -1
C10Z C -0.1497(10) 0.0665(7) 0.0215(12) 0.079(5) Uani 0.5 1 d D U P A -1
H10C H -0.1565 0.0762 0.0731 0.095 Uiso 0.5 1 calc R U P A -1
H10D H -0.1716 0.0370 0.0096 0.095 Uiso 0.5 1 calc R U P A -1
N3Z N -0.0544(9) 0.0675(5) 0.0396(9) 0.072(4) Uani 0.5 1 d D U P A -1
C11Z C 0.0131(9) 0.0793(5) 0.1172(10) 0.080(4) Uani 0.5 1 d D U P A -1
N4Z N 0.0892(9) 0.0804(4) 0.1045(8) 0.072(4) Uani 0.5 1 d D U P A -1
C12Z C 0.0700(10) 0.0701(6) 0.0202(9) 0.076(4) Uani 0.5 1 d D U P A -1
C17Z C 0.1255(11) 0.0676(6) -0.0218(10) 0.084(5) Uani 0.5 1 d D U P A -1
H17B H 0.1879 0.0741 0.0066 0.101 Uiso 0.5 1 calc R U P A -1
C16Z C 0.0860(12) 0.0555(6) -0.1063(11) 0.086(5) Uani 0.5 1 d D U P A -1
H16B H 0.1219 0.0537 -0.1373 0.103 Uiso 0.5 1 calc R U P A -1
C15Z C -0.0061(12) 0.0456(7) -0.1481(11) 0.091(5) Uani 0.5 1 d D U P A -1
H15B H -0.0315 0.0381 -0.2072 0.109 Uiso 0.5 1 calc R U P A -1
C14Z C -0.0609(12) 0.0465(7) -0.1054(10) 0.086(5) Uani 0.5 1 d D U P A -1
H14B H -0.1222 0.0380 -0.1321 0.103 Uiso 0.5 1 calc R U P A -1
C13Z C -0.0199(10) 0.0608(6) -0.0201(9) 0.077(4) Uani 0.5 1 d D U P A -1
C18Z C 0.1780(10) 0.0925(5) 0.1692(10) 0.076(5) Uani 0.5 1 d D U P A -1
H18C H 0.2246 0.0764 0.1594 0.091 Uiso 0.5 1 calc R U P A -1
H18D H 0.1830 0.0848 0.2267 0.091 Uiso 0.5 1 calc R U P A -1
C19Z C 0.1957(13) 0.1401(5) 0.1670(12) 0.069(5) Uani 0.5 1 d D U P A -1
H19C H 0.2613 0.1457 0.1967 0.083 Uiso 0.5 1 calc R U P A -1
H19D H 0.1741 0.1496 0.1068 0.083 Uiso 0.5 1 calc R U P A -1
N5Z N 0.1484(12) 0.1640(5) 0.2097(13) 0.074(5) Uani 0.5 1 d D U P A -1
H5ZA H 0.1679 0.1518 0.2684 0.089 Uiso 0.5 1 calc R U P A -1
C20Z C 0.1727(17) 0.2088(5) 0.2200(12) 0.075(5) Uani 0.5 1 d D U P A -1
H20C H 0.1454 0.2230 0.1634 0.090 Uiso 0.5 1 calc R U P A -1
H20D H 0.2390 0.2117 0.2431 0.090 Uiso 0.5 1 calc R U P A -1
C21Z C -0.1650(14) 0.2244(5) 0.1933(10) 0.067(5) Uani 0.5 1 d D U P A -1
H21C H -0.1918 0.2530 0.1871 0.080 Uiso 0.5 1 calc R U P A -1
H21D H -0.0987 0.2276 0.2180 0.080 Uiso 0.5 1 calc R U P A -1
P1A P 0.2735(8) 0.1651(4) 0.8153(8) 0.157(4) Uani 0.475(19) 1 d D U P B 2
F1A F 0.2279(13) 0.1945(6) 0.7340(11) 0.184(5) Uani 0.475(19) 1 d D U P B 2
F2A F 0.3190(15) 0.1364(6) 0.8940(11) 0.205(6) Uani 0.475(19) 1 d D U P B 2
F3A F 0.3440(12) 0.2004(6) 0.8613(13) 0.194(6) Uani 0.475(19) 1 d D U P B 2
F4A F 0.3354(11) 0.1476(8) 0.7761(12) 0.198(5) Uani 0.475(19) 1 d D U P B 2
F5A F 0.2015(13) 0.1307(6) 0.7670(12) 0.190(6) Uani 0.475(19) 1 d D U P B 2
F6A F 0.2106(10) 0.1833(8) 0.8527(11) 0.192(5) Uani 0.475(19) 1 d D U P B 2
P1Z P 0.2792(8) 0.1613(4) 0.8096(8) 0.162(4) Uani 0.525(19) 1 d D U P B 3
F1Z F 0.2012(11) 0.1879(6) 0.7387(11) 0.195(6) Uani 0.525(19) 1 d D U P B 3
F2Z F 0.3572(11) 0.1355(6) 0.8762(10) 0.197(6) Uani 0.525(19) 1 d D U P B 3
F3Z F 0.3151(14) 0.2018(5) 0.8651(12) 0.204(6) Uani 0.525(19) 1 d D U P B 3
F4Z F 0.3388(10) 0.1719(7) 0.7621(10) 0.182(5) Uani 0.525(19) 1 d D U P B 3
F5Z F 0.2423(14) 0.1216(5) 0.7504(11) 0.202(6) Uani 0.525(19) 1 d D U P B 3
F6Z F 0.2179(10) 0.1515(9) 0.8535(10) 0.191(5) Uani 0.525(19) 1 d D U P B 3
P1B P 0.6139(5) 0.0253(2) 0.3618(5) 0.138(3) Uiso 0.5 1 d D U P . .
F1B F 0.5232(10) 0.0451(6) 0.3554(12) 0.258(9) Uiso 0.5 1 d D U P . .
F2B F 0.6981(7) 0.0056(4) 0.3654(8) 0.126(4) Uiso 0.5 1 d D U P . .
F3B F 0.5576(10) 0.0008(5) 0.2766(9) 0.228(8) Uiso 0.5 1 d D U P . .
F4B F 0.6226(12) 0.0635(4) 0.3102(10) 0.238(8) Uiso 0.5 1 d D U P . .
F5B F 0.6626(12) 0.0510(5) 0.4440(9) 0.261(9) Uiso 0.5 1 d D U P . .
F6B F 0.5988(12) -0.0117(5) 0.4131(11) 0.280(10) Uiso 0.5 1 d D U P . .
N6A N 0.2970(13) 0.1200(7) 0.3689(14) 0.099(6) Uiso 0.5 1 d D U P C 1
C22A C 0.3710(14) 0.1226(7) 0.3933(14) 0.092(5) Uiso 0.5 1 d D U P C 1
C23A C 0.4663(15) 0.1185(10) 0.4368(18) 0.162(9) Uiso 0.5 1 d D U P C 1
H23A H 0.4890 0.1388 0.4844 0.243 Uiso 0.5 1 d R U P C 1
H23B H 0.4984 0.1225 0.4007 0.243 Uiso 0.5 1 d R U P C 1
H23C H 0.4761 0.0897 0.4596 0.243 Uiso 0.5 1 d R U P C 1
N6Z N 0.2967(15) 0.1092(8) 0.3933(16) 0.116(7) Uiso 0.5 1 d D U P D 2
C22Z C 0.3703(16) 0.1017(8) 0.4351(15) 0.114(7) Uiso 0.5 1 d D U P D 2
C23Z C 0.4535(18) 0.0847(10) 0.5072(18) 0.161(9) Uiso 0.5 1 d D U P D 2
H23D H 0.4342 0.0778 0.5523 0.242 Uiso 0.5 1 d R U P D 2
H23E H 0.5029 0.1052 0.5294 0.242 Uiso 0.5 1 d R U P D 2
H23F H 0.4741 0.0589 0.4895 0.242 Uiso 0.5 1 d R U P D 2
N6C N 0.055(3) 0.1866(13) 0.007(2) 0.125(9) Uani 0.46(4) 1 d D U P E 3
C22C C 0.033(4) 0.1813(16) -0.064(3) 0.124(9) Uani 0.46(4) 1 d D U P E 3
C23C C 0.017(3) 0.1764(17) -0.154(2) 0.144(9) Uani 0.46(4) 1 d D U P E 3
H23G H 0.0721 0.1666 -0.1571 0.216 Uiso 0.46(4) 1 calc R U P E 3
H23H H -0.0013 0.2036 -0.1835 0.216 Uiso 0.46(4) 1 calc R U P E 3
H23I H -0.0312 0.1556 -0.1818 0.216 Uiso 0.46(4) 1 calc R U P E 3
N6X N 0.030(3) 0.1711(13) 0.008(2) 0.142(9) Uani 0.54(4) 1 d D U P E 4
C22X C 0.032(3) 0.1629(13) -0.056(2) 0.122(8) Uani 0.54(4) 1 d D U P E 4
C23X C 0.010(2) 0.1498(15) -0.145(2) 0.149(9) Uani 0.54(4) 1 d D U P E 4
H23J H -0.0547 0.1525 -0.1804 0.223 Uiso 0.54(4) 1 calc R U P E 4
H23K H 0.0283 0.1203 -0.1452 0.223 Uiso 0.54(4) 1 calc R U P E 4
H23L H 0.0429 0.1678 -0.1683 0.223 Uiso 0.54(4) 1 calc R U P E 4
N6D N 0.1867(9) 0.0073(5) 0.3075(10) 0.174(5) Uani 1 1 d D U . . .
C22D C 0.2562(11) -0.0054(6) 0.3266(12) 0.175(6) Uani 1 1 d D U . . .
C23D C 0.3447(11) -0.0250(7) 0.3583(13) 0.237(8) Uani 1 1 d D U . . .
H23M H 0.3458 -0.0454 0.3158 0.356 Uiso 1 1 calc R U . . .
H23N H 0.3574 -0.0398 0.4123 0.356 Uiso 1 1 calc R U . . .
H23O H 0.3906 -0.0032 0.3682 0.356 Uiso 1 1 calc R U . . .

loop_
_atom_site_aniso_label
_atom_site_aniso_U_11
_atom_site_aniso_U_22
_atom_site_aniso_U_33
_atom_site_aniso_U_23
_atom_site_aniso_U_13
_atom_site_aniso_U_12
Ag1 0.099(3) 0.0527(5) 0.074(2) -0.0027(8) 0.0330(10) 0.0019(9)
Ag2 0.090(2) 0.0536(19) 0.095(3) 0.0055(17) 0.051(2) -0.0045(15)
N1A 0.090(7) 0.047(6) 0.069(8) -0.009(6) 0.046(6) -0.009(6)
C1A 0.095(8) 0.050(7) 0.064(8) -0.009(6) 0.050(7) -0.006(7)
N2A 0.090(7) 0.055(6) 0.065(8) -0.010(6) 0.049(6) -0.020(6)
C2A 0.089(7) 0.053(7) 0.067(8) -0.014(6) 0.038(7) -0.009(6)
C7A 0.094(9) 0.058(8) 0.068(9) -0.002(7) 0.041(8) -0.009(7)
C6A 0.098(9) 0.059(9) 0.071(10) -0.003(8) 0.039(8) -0.005(8)
C5A 0.093(9) 0.053(8) 0.079(10) -0.008(7) 0.043(8) -0.020(7)
C4A 0.096(9) 0.056(8) 0.072(9) 0.001(7) 0.039(7) -0.007(7)
C3A 0.093(8) 0.052(7) 0.068(8) -0.009(6) 0.044(7) -0.012(6)
C8A 0.087(8) 0.070(7) 0.073(9) -0.005(7) 0.039(7) -0.011(7)
C9A 0.081(9) 0.074(8) 0.075(9) 0.011(8) 0.036(8) -0.006(7)
C10A 0.068(8) 0.063(7) 0.076(9) 0.010(7) 0.026(7) -0.007(7)
N3A 0.072(7) 0.068(6) 0.072(7) 0.011(6) 0.031(6) -0.009(6)
C11A 0.071(8) 0.060(7) 0.086(9) 0.013(7) 0.021(7) -0.011(7)
N4A 0.070(7) 0.062(7) 0.073(7) 0.015(6) 0.029(6) -0.011(6)
C12A 0.081(7) 0.067(7) 0.071(7) 0.016(6) 0.035(6) -0.019(6)
C17A 0.080(8) 0.074(8) 0.079(8) 0.007(7) 0.034(7) -0.010(7)
C16A 0.089(8) 0.083(8) 0.078(8) 0.016(7) 0.040(7) -0.015(7)
C15A 0.092(9) 0.077(9) 0.086(9) 0.011(8) 0.032(8) -0.005(8)
C14A 0.081(8) 0.070(7) 0.079(8) 0.007(7) 0.033(7) -0.012(7)
C13A 0.073(7) 0.064(6) 0.067(7) 0.023(6) 0.036(6) -0.011(6)
C18A 0.083(8) 0.063(8) 0.080(8) 0.010(7) 0.035(7) -0.013(7)
C19A 0.082(8) 0.063(9) 0.080(9) 0.008(8) 0.045(7) 0.003(7)
N5A 0.094(8) 0.055(7) 0.070(8) 0.020(6) 0.052(6) 0.000(6)
C20A 0.095(9) 0.057(8) 0.076(9) -0.008(7) 0.054(8) -0.001(7)
C21A 0.095(9) 0.054(7) 0.072(8) -0.005(7) 0.060(7) -0.004(7)
Ag3 0.091(2) 0.061(2) 0.102(3) 0.0015(16) 0.0560(19) 0.0119(19)
N1Z 0.093(8) 0.051(6) 0.072(8) 0.006(6) 0.051(6) 0.007(6)
C1Z 0.092(8) 0.053(7) 0.083(9) 0.006(7) 0.045(7) 0.016(7)
N2Z 0.092(8) 0.064(7) 0.080(8) 0.001(7) 0.048(7) 0.017(6)
C2Z 0.091(8) 0.053(7) 0.081(8) 0.007(6) 0.046(7) 0.022(6)
C7Z 0.093(9) 0.052(8) 0.080(9) 0.011(7) 0.043(8) 0.013(7)
C6Z 0.096(9) 0.057(8) 0.088(10) 0.015(7) 0.042(8) 0.013(8)
C5Z 0.092(9) 0.053(8) 0.081(10) 0.004(8) 0.043(8) 0.019(7)
C4Z 0.090(9) 0.058(8) 0.072(9) 0.007(7) 0.048(7) 0.006(7)
C3Z 0.087(8) 0.050(7) 0.077(8) 0.013(6) 0.046(7) 0.012(6)
C8Z 0.095(8) 0.078(8) 0.084(9) -0.008(8) 0.051(8) 0.020(7)
C9Z 0.081(9) 0.077(8) 0.082(10) -0.011(8) 0.046(8) 0.019(7)
C10Z 0.085(9) 0.076(8) 0.084(9) -0.004(7) 0.043(8) 0.012(8)
N3Z 0.084(7) 0.069(7) 0.077(8) -0.018(6) 0.047(6) 0.015(6)
C11Z 0.090(8) 0.066(7) 0.086(8) -0.025(7) 0.039(7) 0.020(7)
N4Z 0.082(7) 0.065(7) 0.072(7) -0.013(6) 0.036(6) 0.015(6)
C12Z 0.084(7) 0.071(7) 0.082(7) -0.017(6) 0.043(6) 0.015(6)
C17Z 0.090(8) 0.078(8) 0.083(8) -0.016(7) 0.036(7) 0.018(7)
C16Z 0.088(9) 0.081(8) 0.095(9) -0.013(7) 0.045(8) 0.016(8)
C15Z 0.102(9) 0.087(9) 0.081(9) -0.005(7) 0.037(8) 0.015(8)
C14Z 0.089(9) 0.078(8) 0.090(9) -0.019(7) 0.039(8) 0.020(7)
C13Z 0.085(7) 0.067(7) 0.077(8) -0.014(6) 0.033(7) 0.016(6)
C18Z 0.082(8) 0.072(8) 0.083(8) -0.018(7) 0.045(7) 0.008(7)
C19Z 0.091(9) 0.065(8) 0.067(8) -0.010(7) 0.047(7) 0.002(8)
N5Z 0.094(7) 0.068(8) 0.077(8) -0.017(7) 0.051(6) -0.007(7)
C20Z 0.104(9) 0.060(8) 0.077(8) 0.001(7) 0.055(7) -0.004(7)
C21Z 0.087(9) 0.047(7) 0.082(9) 0.015(7) 0.052(7) 0.001(7)
P1A 0.120(6) 0.239(8) 0.119(6) 0.046(6) 0.059(5) -0.037(6)
F1A 0.154(9) 0.231(9) 0.157(8) 0.063(8) 0.058(7) -0.051(8)
F2A 0.168(9) 0.260(10) 0.171(9) 0.059(8) 0.058(8) -0.025(9)
F3A 0.142(9) 0.256(10) 0.173(8) 0.038(8) 0.056(8) -0.045(8)
F4A 0.173(8) 0.255(10) 0.177(8) 0.046(8) 0.084(8) -0.021(9)
F5A 0.142(8) 0.245(9) 0.178(8) 0.038(8) 0.063(8) -0.041(8)
F6A 0.157(8) 0.250(10) 0.177(8) 0.046(9) 0.078(8) -0.034(9)
P1Z 0.122(6) 0.228(7) 0.134(6) 0.047(6) 0.054(5) -0.031(6)
F1Z 0.152(9) 0.248(10) 0.165(8) 0.054(8) 0.048(8) -0.012(8)
F2Z 0.155(9) 0.254(9) 0.170(8) 0.069(8) 0.056(8) -0.027(8)
F3Z 0.162(9) 0.258(9) 0.178(8) 0.033(8) 0.058(8) -0.039(8)
F4Z 0.172(8) 0.230(9) 0.167(8) 0.061(8) 0.093(7) -0.031(8)
F5Z 0.171(9) 0.242(10) 0.167(8) 0.041(8) 0.047(8) -0.038(8)
F6Z 0.152(8) 0.255(10) 0.180(8) 0.062(8) 0.083(7) -0.031(8)
N6C 0.120(14) 0.133(19) 0.144(13) -0.019(15) 0.078(13) 0.017(14)
C22C 0.117(12) 0.14(2) 0.134(13) -0.009(17) 0.072(13) 0.025(16)
C23C 0.143(14) 0.15(2) 0.149(14) -0.007(18) 0.067(13) 0.016(17)
N6X 0.129(13) 0.139(17) 0.152(12) -0.013(14) 0.054(12) 0.019(12)
C22X 0.116(11) 0.136(19) 0.132(13) 0.002(15) 0.072(11) 0.011(15)
C23X 0.144(13) 0.145(19) 0.155(14) 0.000(17) 0.062(13) 0.016(16)
N6D 0.128(10) 0.179(12) 0.205(12) -0.036(10) 0.062(11) -0.005(10)
C22D 0.132(12) 0.178(14) 0.187(14) -0.065(11) 0.041(13) -0.004(12)
C23D 0.150(13) 0.271(17) 0.255(17) -0.039(15) 0.052(13) 0.049(14)

loop_
_atom_type_symbol
_atom_type_description
_atom_type_scat_dispersion_real
_atom_type_scat_dispersion_imag
_atom_type_scat_source
C C 0.0033 0.0016 'International Tables Vol C Tables 4.2.6.8 and 6.1.1.4'
H H 0.0000 0.0000 'International Tables Vol C Tables 4.2.6.8 and 6.1.1.4'
N N 0.0061 0.0033 'International Tables Vol C Tables 4.2.6.8 and 6.1.1.4'
F F 0.0171 0.0103 'International Tables Vol C Tables 4.2.6.8 and 6.1.1.4'
P P 0.1023 0.0942 'International Tables Vol C Tables 4.2.6.8 and 6.1.1.4'
Ag Ag -0.8971 1.1015 'International Tables Vol C Tables 4.2.6.8 and 6.1.1.4'

loop_
_geom_angle_atom_site_label_1
_geom_angle_atom_site_label_2
_geom_angle_atom_site_label_3
_geom_angle
_geom_angle_site_symmetry_3
C11A Ag1 C11Z 175.4(4) .
C11A Ag1 Ag2 60.6(5) .
C11Z Ag1 Ag2 123.9(5) .
C11A Ag1 Ag3 122.7(5) .
C11Z Ag1 Ag3 61.9(5) .
Ag2 Ag1 Ag3 62.15(5) .
C1A Ag2 N5A 163.1(7) .
C1A Ag2 Ag1 107.3(7) .
N5A Ag2 Ag1 86.6(5) .
C1A Ag2 Ag3 93.4(6) .
N5A Ag2 Ag3 85.6(6) .
Ag1 Ag2 Ag3 59.0(2) .
C1A N1A C3A 111.1(10) .
C1A N1A C21A 124.4(11) .
C3A N1A C21A 124.5(10) .
N1A C1A N2A 105.3(12) .
N1A C1A Ag2 130.9(10) .
N2A C1A Ag2 123.8(10) .
C1A N2A C2A 110.0(10) .
C1A N2A C8A 125.8(11) .
C2A N2A C8A 124.2(11) .
C3A C2A N2A 107.1(10) .
C3A C2A C7A 123.4(11) .
N2A C2A C7A 129.4(12) .
C6A C7A C2A 114.5(13) .
C6A C7A H7AA 122.7 .
C2A C7A H7AA 122.7 .
C7A C6A C5A 121.2(14) .
C7A C6A H6AA 119.4 .
C5A C6A H6AA 119.4 .
C4A C5A C6A 123.4(13) .
C4A C5A H5AB 118.3 .
C6A C5A H5AB 118.3 .
C5A C4A C3A 115.0(13) .
C5A C4A H4AA 122.5 .
C3A C4A H4AA 122.5 .
C2A C3A N1A 106.5(10) .
C2A C3A C4A 122.4(11) .
N1A C3A C4A 131.0(12) .
N2A C8A C9A 113.3(12) .
N2A C8A H8AA 108.9 .
C9A C8A H8AA 108.9 .
N2A C8A H8AB 108.9 .
C9A C8A H8AB 108.9 .
H8AA C8A H8AB 107.7 .
C8A C9A C10A 117.2(12) .
C8A C9A H9AA 108.0 .
C10A C9A H9AA 108.0 .
C8A C9A H9AB 108.0 .
C10A C9A H9AB 108.0 .
H9AA C9A H9AB 107.2 .
N3A C10A C9A 112.2(11) .
N3A C10A H10A 109.2 .
C9A C10A H10A 109.2 .
N3A C10A H10B 109.2 .
C9A C10A H10B 109.2 .
H10A C10A H10B 107.9 .
C11A N3A C13A 111.0(10) .
C11A N3A C10A 122.9(11) .
C13A N3A C10A 125.6(10) .
N4A C11A N3A 104.6(12) .
N4A C11A Ag1 124.0(8) .
N3A C11A Ag1 129.7(9) .
C11A N4A C12A 111.1(10) .
C11A N4A C18A 124.1(11) .
C12A N4A C18A 124.6(11) .
C13A C12A C17A 122.3(10) .
C13A C12A N4A 106.6(10) .
C17A C12A N4A 131.0(12) .
C16A C17A C12A 115.9(13) .
C16A C17A H17A 122.1 .
C12A C17A H17A 122.1 .
C17A C16A C15A 122.0(14) .
C17A C16A H16A 119.0 .
C15A C16A H16A 119.0 .
C14A C15A C16A 122.1(14) .
C14A C15A H15A 119.0 .
C16A C15A H15A 119.0 .
C15A C14A C13A 114.7(13) .
C15A C14A H14A 122.7 .
C13A C14A H14A 122.7 .
C12A C13A N3A 106.6(9) .
C12A C13A C14A 123.0(11) .
N3A C13A C14A 130.2(12) .
N4A C18A C19A 112.3(11) .
N4A C18A H18A 109.2 .
C19A C18A H18A 109.2 .
N4A C18A H18B 109.2 .
C19A C18A H18B 109.2 .
H18A C18A H18B 107.9 .
N5A C19A C18A 109.8(12) .
N5A C19A H19A 109.7 .
C18A C19A H19A 109.7 .
N5A C19A H19B 109.7 .
C18A C19A H19B 109.7 .
H19A C19A H19B 108.2 .
C19A N5A C20A 108.0(12) .
C19A N5A Ag2 115.2(11) .
C20A N5A Ag2 114.1(12) .
C19A N5A H5AA 106.3 .
C20A N5A H5AA 106.3 .
Ag2 N5A H5AA 106.3 .
N5A C20A C21Z 108.4(12) .
N5A C20A H20A 110.0 .
C21Z C20A H20A 110.0 .
N5A C20A H20B 110.0 .
C21Z C20A H20B 110.0 .
H20A C20A H20B 108.4 .
N1A C21A C20Z 111.3(11) .
N1A C21A H21A 109.4 .
C20Z C21A H21A 109.4 .
N1A C21A H21B 109.4 .
C20Z C21A H21B 109.4 .
H21A C21A H21B 108.0 .
N5Z Ag3 C1Z 168.7(8) .
N5Z Ag3 Ag1 86.0(6) .
C1Z Ag3 Ag1 105.1(6) .
N5Z Ag3 Ag2 88.2(6) .
C1Z Ag3 Ag2 95.8(6) .
Ag1 Ag3 Ag2 58.9(2) .
C1Z N1Z C3Z 110.7(10) .
C1Z N1Z C21Z 125.1(11) .
C3Z N1Z C21Z 124.1(11) .
N2Z C1Z N1Z 105.4(12) .
N2Z C1Z Ag3 125.9(10) .
N1Z C1Z Ag3 128.6(10) .
C1Z N2Z C2Z 110.1(11) .
C1Z N2Z C8Z 126.6(11) .
C2Z N2Z C8Z 123.3(11) .
C3Z C2Z N2Z 107.2(10) .
C3Z C2Z C7Z 124.1(11) .
N2Z C2Z C7Z 128.7(12) .
C6Z C7Z C2Z 114.4(13) .
C6Z C7Z H7ZA 122.8 .
C2Z C7Z H7ZA 122.8 .
C7Z C6Z C5Z 120.9(14) .
C7Z C6Z H6ZA 119.5 .
C5Z C6Z H6ZA 119.5 .
C4Z C5Z C6Z 124.1(13) .
C4Z C5Z H5ZB 118.0 .
C6Z C5Z H5ZB 118.0 .
C5Z C4Z C3Z 113.4(13) .
C5Z C4Z H4ZA 123.3 .
C3Z C4Z H4ZA 123.3 .
C2Z C3Z N1Z 106.6(10) .
C2Z C3Z C4Z 123.0(11) .
N1Z C3Z C4Z 130.4(12) .
N2Z C8Z C9Z 112.4(12) .
N2Z C8Z H8ZA 109.1 .
C9Z C8Z H8ZA 109.1 .
N2Z C8Z H8ZB 109.1 .
C9Z C8Z H8ZB 109.1 .
H8ZA C8Z H8ZB 107.9 .
C8Z C9Z C10Z 117.6(13) .
C8Z C9Z H9ZA 107.9 .
C10Z C9Z H9ZA 107.9 .
C8Z C9Z H9ZB 107.9 .
C10Z C9Z H9ZB 107.9 .
H9ZA C9Z H9ZB 107.2 .
N3Z C10Z C9Z 113.1(11) .
N3Z C10Z H10C 109.0 .
C9Z C10Z H10C 109.0 .
N3Z C10Z H10D 109.0 .
C9Z C10Z H10D 109.0 .
H10C C10Z H10D 107.8 .
C11Z N3Z C13Z 110.4(11) .
C11Z N3Z C10Z 123.9(11) .
C13Z N3Z C10Z 125.4(10) .
N4Z C11Z N3Z 105.3(12) .
N4Z C11Z Ag1 124.4(9) .
N3Z C11Z Ag1 128.3(9) .
C11Z N4Z C12Z 110.5(10) .
C11Z N4Z C18Z 124.9(11) .
C12Z N4Z C18Z 124.5(11) .
C13Z C12Z C17Z 122.0(11) .
C13Z C12Z N4Z 107.1(10) .
C17Z C12Z N4Z 130.9(12) .
C16Z C17Z C12Z 116.9(13) .
C16Z C17Z H17B 121.5 .
C12Z C17Z H17B 121.5 .
C17Z C16Z C15Z 121.5(14) .
C17Z C16Z H16B 119.2 .
C15Z C16Z H16B 119.2 .
C14Z C15Z C16Z 121.6(13) .
C14Z C15Z H15B 119.2 .
C16Z C15Z H15B 119.2 .
C15Z C14Z C13Z 115.8(14) .
C15Z C14Z H14B 122.1 .
C13Z C14Z H14B 122.1 .
C12Z C13Z N3Z 106.5(10) .
C12Z C13Z C14Z 122.0(11) .
N3Z C13Z C14Z 131.4(12) .
N4Z C18Z C19Z 112.0(11) .
N4Z C18Z H18C 109.2 .
C19Z C18Z H18C 109.2 .
N4Z C18Z H18D 109.2 .
C19Z C18Z H18D 109.2 .
H18C C18Z H18D 107.9 .
N5Z C19Z C18Z 110.0(12) .
N5Z C19Z H19C 109.7 .
C18Z C19Z H19C 109.7 .
N5Z C19Z H19D 109.7 .
C18Z C19Z H19D 109.7 .
H19C C19Z H19D 108.2 .
C20Z N5Z C19Z 112.3(13) .
C20Z N5Z Ag3 103.1(13) .
C19Z N5Z Ag3 119.0(12) .
C20Z N5Z H5ZA 107.3 .
C19Z N5Z H5ZA 107.3 .
Ag3 N5Z H5ZA 107.3 .
N5Z C20Z C21A 110.7(12) .
N5Z C20Z H20C 109.5 .
C21A C20Z H20C 109.5 .
N5Z C20Z H20D 109.5 .
C21A C20Z H20D 109.5 .
H20C C20Z H20D 108.1 .
N1Z C21Z C20A 112.3(11) .
N1Z C21Z H21C 109.1 .
C20A C21Z H21C 109.1 .
N1Z C21Z H21D 109.1 .
C20A C21Z H21D 109.1 .
H21C C21Z H21D 107.9 .
F2A P1A F4A 90.7(8) .
F2A P1A F6A 90.6(8) .
F4A P1A F6A 178.7(10) .
F2A P1A F3A 89.9(7) .
F4A P1A F3A 89.8(8) .
F6A P1A F3A 90.2(8) .
F2A P1A F5A 91.7(8) .
F4A P1A F5A 90.4(8) .
F6A P1A F5A 89.6(7) .
F3A P1A F5A 178.3(10) .
F2A P1A F1A 179.2(10) .
F4A P1A F1A 88.5(7) .
F6A P1A F1A 90.2(8) .
F3A P1A F1A 89.8(7) .
F5A P1A F1A 88.5(7) .
F6Z P1Z F2Z 92.1(7) .
F6Z P1Z F3Z 91.1(8) .
F2Z P1Z F3Z 90.1(7) .
F6Z P1Z F4Z 178.0(9) .
F2Z P1Z F4Z 89.8(7) .
F3Z P1Z F4Z 89.4(7) .
F6Z P1Z F5Z 90.4(7) .
F2Z P1Z F5Z 91.6(8) .
F3Z P1Z F5Z 177.7(9) .
F4Z P1Z F5Z 89.1(7) .
F6Z P1Z F1Z 90.2(7) .
F2Z P1Z F1Z 177.6(9) .
F3Z P1Z F1Z 90.3(7) .
F4Z P1Z F1Z 87.8(7) .
F5Z P1Z F1Z 87.9(7) .
F2B P1B F5B 94.4(7) .
F2B P1B F4B 92.3(7) .
F5B P1B F4B 88.8(7) .
F2B P1B F6B 91.7(7) .
F5B P1B F6B 91.1(7) .
F4B P1B F6B 175.9(9) .
F2B P1B F3B 89.8(7) .
F5B P1B F3B 175.8(9) .
F4B P1B F3B 90.6(7) .
F6B P1B F3B 89.2(7) .
F2B P1B F1B 178.0(8) .
F5B P1B F1B 87.6(7) .
F4B P1B F1B 88.1(7) .
F6B P1B F1B 87.8(7) .
F3B P1B F1B 88.2(7) .
P1B F3B F3B 125.2(13) 2_655
N6A C22A C23A 167(3) .
C22A C23A H23A 108.7 .
C22A C23A H23B 115.0 .
H23A C23A H23B 109.5 .
C22A C23A H23C 104.5 .
H23A C23A H23C 109.5 .
H23B C23A H23C 109.5 .
N6Z C22Z C23Z 161(3) .
C22Z C23Z H23D 104.4 .
C22Z C23Z H23E 113.2 .
H23D C23Z H23E 109.5 .
C22Z C23Z H23F 110.7 .
H23D C23Z H23F 109.5 .
H23E C23Z H23F 109.5 .
N6C C22C C23C 173(5) .
C22C C23C H23G 109.5 .
C22C C23C H23H 109.5 .
H23G C23C H23H 109.5 .
C22C C23C H23I 109.5 .
H23G C23C H23I 109.5 .
H23H C23C H23I 109.5 .
N6X C22X C23X 166(4) .
C22X C23X H23J 109.5 .
C22X C23X H23K 109.5 .
H23J C23X H23K 109.5 .
C22X C23X H23L 109.5 .
H23J C23X H23L 109.5 .
H23K C23X H23L 109.5 .
N6D C22D C23D 173(3) .
C22D C23D H23M 109.5 .
C22D C23D H23N 109.5 .
H23M C23D H23N 109.5 .
C22D C23D H23O 109.5 .
H23M C23D H23O 109.5 .
H23N C23D H23O 109.5 .

loop_
_geom_bond_atom_site_label_1
_geom_bond_atom_site_label_2
_geom_bond_distance
_geom_bond_site_symmetry_2
Ag1 C11A 2.091(16) .
Ag1 C11Z 2.105(17) .
Ag1 Ag2 3.094(8) .
Ag1 Ag3 3.096(8) .
Ag2 C1A 2.00(2) .
Ag2 N5A 2.227(15) .
Ag2 Ag3 3.195(3) .
N1A C1A 1.363(12) .
N1A C3A 1.390(12) .
N1A C21A 1.464(12) .
C1A N2A 1.364(12) .
N2A C2A 1.403(12) .
N2A C8A 1.451(12) .
C2A C3A 1.360(15) .
C2A C7A 1.405(13) .
C7A C6A 1.389(14) .
C7A H7AA 0.9500 .
C6A C5A 1.408(17) .
C6A H6AA 0.9500 .
C5A C4A 1.368(14) .
C5A H5AB 0.9500 .
C4A C3A 1.395(13) .
C4A H4AA 0.9500 .
C8A C9A 1.528(16) .
C8A H8AA 0.9900 .
C8A H8AB 0.9900 .
C9A C10A 1.537(14) .
C9A H9AA 0.9900 .
C9A H9AB 0.9900 .
C10A N3A 1.457(12) .
C10A H10A 0.9900 .
C10A H10B 0.9900 .
N3A C11A 1.375(12) .
N3A C13A 1.387(13) .
C11A N4A 1.358(13) .
N4A C12A 1.394(12) .
N4A C18A 1.460(12) .
C12A C13A 1.367(15) .
C12A C17A 1.387(14) .
C17A C16A 1.365(14) .
C17A H17A 0.9500 .
C16A C15A 1.415(17) .
C16A H16A 0.9500 .
C15A C14A 1.380(15) .
C15A H15A 0.9500 .
C14A C13A 1.399(13) .
C14A H14A 0.9500 .
C18A C19A 1.538(14) .
C18A H18A 0.9900 .
C18A H18B 0.9900 .
C19A N5A 1.501(15) .
C19A H19A 0.9900 .
C19A H19B 0.9900 .
N5A C20A 1.514(16) .
N5A H5AA 1.0000 .
C20A C21Z 1.547(14) .
C20A H20A 0.9900 .
C20A H20B 0.9900 .
C21A C20Z 1.544(15) .
C21A H21A 0.9900 .
C21A H21B 0.9900 .
Ag3 N5Z 2.194(16) .
Ag3 C1Z 2.22(2) .
N1Z C1Z 1.366(12) .
N1Z C3Z 1.392(12) .
N1Z C21Z 1.453(12) .
C1Z N2Z 1.360(12) .
N2Z C2Z 1.400(12) .
N2Z C8Z 1.455(12) .
C2Z C3Z 1.357(15) .
C2Z C7Z 1.401(13) .
C7Z C6Z 1.385(14) .
C7Z H7ZA 0.9500 .
C6Z C5Z 1.412(17) .
C6Z H6ZA 0.9500 .
C5Z C4Z 1.386(14) .
C5Z H5ZB 0.9500 .
C4Z C3Z 1.397(13) .
C4Z H4ZA 0.9500 .
C8Z C9Z 1.530(16) .
C8Z H8ZA 0.9900 .
C8Z H8ZB 0.9900 .
C9Z C10Z 1.530(15) .
C9Z H9ZA 0.9900 .
C9Z H9ZB 0.9900 .
C10Z N3Z 1.459(12) .
C10Z H10C 0.9900 .
C10Z H10D 0.9900 .
N3Z C11Z 1.374(12) .
N3Z C13Z 1.386(13) .
C11Z N4Z 1.357(13) .
N4Z C12Z 1.388(12) .
N4Z C18Z 1.457(12) .
C12Z C13Z 1.368(15) .
C12Z C17Z 1.387(14) .
C17Z C16Z 1.372(14) .
C17Z H17B 0.9500 .
C16Z C15Z 1.404(17) .
C16Z H16B 0.9500 .
C15Z C14Z 1.384(15) .
C15Z H15B 0.9500 .
C14Z C13Z 1.405(14) .
C14Z H14B 0.9500 .
C18Z C19Z 1.538(15) .
C18Z H18C 0.9900 .
C18Z H18D 0.9900 .
C19Z N5Z 1.484(15) .
C19Z H19C 0.9900 .
C19Z H19D 0.9900 .
N5Z C20Z 1.462(15) .
N5Z H5ZA 1.0000 .
C20Z H20C 0.9900 .
C20Z H20D 0.9900 .
C21Z H21C 0.9900 .
C21Z H21D 0.9900 .
P1A F2A 1.536(12) .
P1A F4A 1.542(12) .
P1A F6A 1.543(12) .
P1A F3A 1.558(12) .
P1A F5A 1.559(12) .
P1A F1A 1.578(11) .
P1Z F6Z 1.525(11) .
P1Z F2Z 1.538(11) .
P1Z F3Z 1.556(12) .
P1Z F4Z 1.557(12) .
P1Z F5Z 1.566(12) .
P1Z F1Z 1.582(11) .
P1B F2B 1.493(10) .
P1B F5B 1.528(11) .
P1B F4B 1.541(11) .
P1B F6B 1.550(11) .
P1B F3B 1.566(11) .
P1B F1B 1.574(11) .
F3B F3B 1.71(3) 2_655
N6A C22A 1.106(15) .
C22A C23A 1.422(16) .
C23A H23A 0.9800 .
C23A H23B 0.9800 .
C23A H23C 0.9800 .
N6Z C22Z 1.136(15) .
C22Z C23Z 1.499(16) .
C23Z H23D 0.9800 .
C23Z H23E 0.9800 .
C23Z H23F 0.9800 .
N6C C22C 1.133(17) .
C22C C23C 1.467(17) .
C23C H23G 0.9800 .
C23C H23H 0.9800 .
C23C H23I 0.9800 .
N6X C22X 1.152(17) .
C22X C23X 1.476(17) .
C23X H23J 0.9800 .
C23X H23K 0.9800 .
C23X H23L 0.9800 .
N6D C22D 1.119(13) .
C22D C23D 1.455(14) .
C23D H23M 0.9800 .
C23D H23N 0.9800 .
C23D H23O 0.9800 .
